data_3000544
loop_
_publ_author_name
'Gohil Singh Thakur'

_publ_section_title
;
 Sr4Os3O12 --- A Layered Osmate(V,VI) that is only Magnetic close to Room
 Temperature
;
_journal_name_full 'To be published in ZAAC'
_chemical_formula_sum 'O12 Os3 Sr4'
_chemical_name_common 'Strontium osmate(V,VI)'
_space_group_name_Hall '-R 3 2"'
_space_group_name_H-M_alt 'R -3 m :H'
_cell_angle_alpha 90
_cell_angle_beta 90
_cell_angle_gamma 120
_cell_length_a 5.5464(2)
_cell_length_b 5.5464(2)
_cell_length_c 27.0010(10)
_cell_measurement_temperature 300(2)
_cell_volume 719.34(5)
_diffrn_ambient_temperature 300(2)
_diffrn_radiation_type AgK\a
_diffrn_radiation_wavelength 0.56087
_refine_ls_goodness_of_fit_ref 1.358
_refine_ls_R_factor_all 0.0241
_refine_ls_R_factor_gt 0.0240
_refine_ls_wR_factor_gt 0.0487
_refine_ls_wR_factor_ref 0.0487
_cod_database_code 3000544
_cod_hold_until_date 2024-12-06
_cod_depositor_requested_release_date 2024-12-06

loop_
_atom_site_label
_atom_site_fract_x
_atom_site_fract_y
_atom_site_fract_z
? ? ? ?
